data_2100724
loop_
_publ_author_name
'Olovsson, G.'
'Olovsson, I.'

_publ_section_title
;
 Structure of the organic semiconducting radical cation salt
 tris(2,3,6,7-tetramethoxynaphthalene) bis(hexafluoroarsenate)
;
_journal_issue 3
_journal_name_full 'Acta Crystallographica Section B'
_journal_page_first 355
_journal_page_last 362
_journal_paper_doi 10.1107/S010876819100040X
_journal_volume 47
_journal_year 1991
_chemical_formula_moiety (C14H16O4)3(AsF6)2
_chemical_formula_sum 'C42 H48 As2 F12 O12'
_space_group_crystal_system triclinic
_space_group_IT_number 2
_space_group_name_Hall '-P 1'
_space_group_name_H-M_alt 'P -1'
_cell_angle_alpha 77.841(10)
_cell_angle_beta 65.935(9)
_cell_angle_gamma 76.633(11)
_cell_formula_units_Z 1
_cell_length_a 10.1564(15)
_cell_length_b 11.0323(13)
_cell_length_c 11.9157(12)
_cell_volume 1175.8(3)
_diffrn_radiation_type Mo
_diffrn_radiation_wavelength 0.71073
_exptl_absorpt_coefficient_mu 1.52
_exptl_crystal_density_diffrn 1.585
_exptl_crystal_F_000 570
_cod_data_source_file ab0185.cif
_cod_data_source_block ab0185a
_cod_depositor_comments
;
 Updating space group information and adding the symmetry operation list.

 Antanas Vaitkus,
 2018-06-14
;
_cod_original_cell_volume 1175.9(2)
_cod_original_sg_symbol_H-M P-1
_cod_original_formula_sum 'C42 H48 O12 As2 F12'
_cod_database_code 2100724

loop_
_space_group_symop_id
_space_group_symop_operation_xyz
1 x,y,z
2 -x,-y,-z

loop_
_atom_site_label
_atom_site_fract_x
_atom_site_fract_y
_atom_site_fract_z
_atom_site_U_iso_or_equiv
C(1) .5893(3) .4743(2) 1.1828(2) .0360(14)
C(2) .6013(3) .3580(2) 1.1543(2) .0343(14)
C(3) .6604(3) .3362(2) 1.0269(2) .0325(13)
C(4) .7012(3) .4339(2) .9325(2) .0340(14)
C(5) .7259(3) .6580(2) .8641(3) .0360(14)
C(6) .7124(3) .7739(2) .8942(2) .0380(14)
C(7) .6588(3) .7932(2) 1.0218(3) .0391(15)
C(8) .6211(3) .6952(2) 1.1149(3) .0375(15)
C(9) .6328(3) .5749(2) 1.0867(2) .0322(13)
C(10) .6881(3) .5547(2) .9595(2) .0317(13)
C(11) .4959(5) .2732(4) 1.3652(3) .062(2)
C(12) .7321(4) .1861(3) .8858(3) .044(2)
C(13) .7899(6) .8731(4) .6851(3) .065(3)
C(14) .5920(4) .9397(3) 1.1651(3) .056(2)
O(1) .5620(2) .2549(2) 1.2376(2) .0452(11)
O(2) .6687(2) .21811(15) 1.0105(2) .0422(10)
O(3) .7436(2) .8801(2) .8132(2) .0508(12)
O(4) .6490(2) .9119(2) 1.0397(2) .0512(12)
C'(1) .9605(3) .3459(2) 1.0918(2) .0316(13)
C'(2) 1.0000(3) .2725(2) .9985(2) .0330(13)
C'(3) 1.0552(3) .3273(2) .8702(2) .0330(13)
C'(4) 1.0669(3) .4509(2) .8414(2) .0326(14)
C'(5) 1.0279(2) .5274(2) .9358(2) .0286(12)
C'(6) .9365(4) .0893(3) 1.1426(3) .048(2)
C'(7) 1.1403(6) .2931(4) .6601(3) .066(3)
O'(1) .9923(2) .15039(15) 1.0165(2) .0412(10)
O'(2) 1.0900(2) .2447(2) .7885(2) .0445(11)
As .79103(4) .31898(3) .52114(3) .0581(2)
F(1) .8233(2) .2343(2) .4062(2) .092(2)
F(2) .6981(2) .4409(2) .4536(2) .094(2)
F(3) .6329(2) .2604(2) .6063(2) .104(2)
F(4) .8846(3) .1974(2) .5870(2) .094(2)
F(5) .9492(2) .3779(2) .4337(2) .0841(14)
F(6) .7582(3) .4051(2) .6354(2) .096(2)
H(1) .547(3) .490(2) 1.279(2) .033(6)
H(2) .744(2) .417(2) .837(2) .022(6)
H(3) .765(3) .644(2) .768(2) .041(7)
H(4) .582(3) .711(2) 1.211(2) .034(7)
H(5) .483(4) .178(4) 1.409(3) .091(14)
H(6) .390(4) .332(3) 1.391(3) .080(12)
H(7) .566(3) .307(3) 1.396(3) .070(10)
H(8) .731(3) .088(3) .890(2) .038(8)
H(9) .844(3) .204(3) .842(3) .051(8)
H(10) .669(3) .242(2) .833(2) .044(8)
H(11) .803(4) .968(4) .641(4) .10(2)
H(12) .713(4) .841(3) .661(3) .064(11)
H(13) .894(3) .812(3) .654(3) .073(10)
H(14) .584(3) 1.039(3) 1.165(3) .058(9)
H(15) .664(4) .888(4) 1.211(3) .088(12)
H(16) .485(3) .913(3) 1.214(3) .068(11)
H'(1) .920(2) .304(2) 1.188(2) .027(6)
H'(2) 1.107(2) .492(2) .745(2) .028(6)
H'(3) .945(3) -.008(3) 1.135(3) .048(8)
H'(4) .824(3) .127(3) 1.191(3) .059(9)
H'(5) 1.001(3) .097(3) 1.193(3) .074(11)
H'(6) 1.157(4) .215(3) .612(3) .083(14)
H'(7) 1.242(3) .329(3) .628(3) .074(10)
H'(8) 1.058(3) .366(3) .642(3) .049(11)
